data_7120445
loop_
_publ_author_name
'Rovira, Mireia'
'Ja\<s\'ikov\'a, Lucie'
'Andris, Erik'
'Acu\~na-Pares, Ferran'
'Soler, Marta'
'G\"uell, Imma'
'Wang, Ming-Zheng'
'Gomez, Laura'
'Luis, Josep M.'
'Roithova, Jana'
'Ribas, Xavi'

_publ_section_title
;
 CuI/CuIII prototypical organometallic mechanism for the deactivation of
 an active pincer-like CuI catalyst in Ullmann-type couplings
;
_journal_name_full 'Chem. Commun.'
_journal_paper_doi 10.1039/C7CC04491G
_journal_year 2017
_chemical_formula_moiety 'C13 H18 Cu F6 N4 O6 S2'
_chemical_formula_sum 'C13 H18 Cu F6 N4 O6 S2'
_chemical_formula_weight 567.97
_chemical_name_systematic
;
 ?
;
_space_group_crystal_system triclinic
_space_group_IT_number 2
_space_group_name_Hall '-P 1'
_space_group_name_H-M_alt 'P -1'
_symmetry_space_group_name_Hall '-P 1'
_symmetry_space_group_name_H-M 'P -1'
_atom_sites_solution_hydrogens mixed
_audit_creation_method SHELXL-2013
_audit_update_record
;
2015-11-06 deposited with the CCDC.
2017-07-13 downloaded from the CCDC.
;
_cell_angle_alpha 98.975(2)
_cell_angle_beta 94.759(2)
_cell_angle_gamma 93.248(2)
_cell_formula_units_Z 2
_cell_length_a 8.1838(11)
_cell_length_b 9.3740(14)
_cell_length_c 14.364(2)
_cell_measurement_reflns_used 6140
_cell_measurement_temperature 173(2)
_cell_measurement_theta_max 28.22
_cell_measurement_theta_min 2.43
_cell_volume 1082.0(3)
_computing_cell_refinement 'Bruker SMART'
_computing_data_collection 'Bruker SMART'
_computing_data_reduction 'Bruker SAINT'
_computing_molecular_graphics 'Bruker SHELXTL'
_computing_publication_material 'Bruker SHELXTL'
_computing_structure_refinement 'SHELXL-2013 (Sheldrick, 2013)'
_computing_structure_solution 'SHELXS-97 (Sheldrick, 1990)'
_diffrn_ambient_temperature 173(2)
_diffrn_measured_fraction_theta_full 0.995
_diffrn_measured_fraction_theta_max 0.956
_diffrn_measurement_device_type 'CCD area detector'
_diffrn_measurement_method 'phi and omega scans'
_diffrn_radiation_monochromator graphite
_diffrn_radiation_source 'fine-focus sealed tube'
_diffrn_radiation_type MoK\a
_diffrn_radiation_wavelength 0.71073
_diffrn_reflns_av_R_equivalents 0.0359
_diffrn_reflns_av_unetI/netI 0.0371
_diffrn_reflns_Laue_measured_fraction_full 0.995
_diffrn_reflns_Laue_measured_fraction_max 0.956
_diffrn_reflns_limit_h_max 10
_diffrn_reflns_limit_h_min -10
_diffrn_reflns_limit_k_max 12
_diffrn_reflns_limit_k_min -12
_diffrn_reflns_limit_l_max 19
_diffrn_reflns_limit_l_min -19
_diffrn_reflns_number 16356
_diffrn_reflns_point_group_measured_fraction_full 0.995
_diffrn_reflns_point_group_measured_fraction_max 0.956
_diffrn_reflns_theta_full 25.242
_diffrn_reflns_theta_max 28.325
_diffrn_reflns_theta_min 2.205
_exptl_absorpt_coefficient_mu 1.292
_exptl_absorpt_correction_T_max 1.0
_exptl_absorpt_correction_T_min 0.630538
_exptl_absorpt_correction_type empirical
_exptl_absorpt_process_details 'SADABS v2.10 BRUKER 2001'
_exptl_crystal_colour blue
_exptl_crystal_density_diffrn 1.743
_exptl_crystal_description plate
_exptl_crystal_F_000 574
_exptl_crystal_size_max 0.38
_exptl_crystal_size_mid 0.15
_exptl_crystal_size_min 0.08
_refine_diff_density_max 0.649
_refine_diff_density_min -0.414
_refine_diff_density_rms 0.080
_refine_ls_extinction_method none
_refine_ls_goodness_of_fit_ref 1.042
_refine_ls_hydrogen_treatment constr
_refine_ls_matrix_type full
_refine_ls_number_parameters 292
_refine_ls_number_reflns 5148
_refine_ls_number_restraints 0
_refine_ls_restrained_S_all 1.042
_refine_ls_R_factor_all 0.0507
_refine_ls_R_factor_gt 0.0389
_refine_ls_shift/su_max 0.001
_refine_ls_shift/su_mean 0.000
_refine_ls_structure_factor_coef Fsqd
_refine_ls_weighting_details 'w=1/[\s^2^(Fo^2^)+(0.0481P)^2^+0.5787P] where P=(Fo^2^+2Fc^2^)/3'
_refine_ls_weighting_scheme calc
_refine_ls_wR_factor_gt 0.0928
_refine_ls_wR_factor_ref 0.0992
_reflns_Friedel_coverage 0.000
_reflns_number_gt 4218
_reflns_number_total 5148
_reflns_threshold_expression 'I > 2\s(I)'
_cod_data_source_file c7cc04491g2.cif
_cod_data_source_block MeNHPy_CuII_CH3CN_last
_cod_database_code 7120445
_shelx_space_group_comment
;
The symmetry employed for this shelxl refinement is uniquely defined
by the following loop, which should always be used as a source of
symmetry information in preference to the above space-group names.
They are only intended as comments.
;
_shelxl_version_number 2013-3

loop_
_space_group_symop_operation_xyz
'x, y, z'
'-x, -y, -z'

loop_
_atom_site_label
_atom_site_type_symbol
_atom_site_fract_x
_atom_site_fract_y
_atom_site_fract_z
_atom_site_U_iso_or_equiv
_atom_site_adp_type
_atom_site_occupancy
_atom_site_site_symmetry_order
_atom_site_calc_flag
_atom_site_refinement_flags_posn
_atom_site_refinement_flags_adp
Cu1 Cu 0.68676(3) -0.00840(3) 0.23803(2) 0.02026(9) Uani 1 1 d . .
N1 N 0.8076(2) -0.1479(2) 0.31077(14) 0.0233(4) Uani 1 1 d . .
H1D H 0.9226 -0.1209 0.3113 0.028 Uiso 1 1 d R U
C1 C 0.7862(3) -0.3036(3) 0.2725(2) 0.0333(6) Uani 1 1 d . .
H1A H 0.8485 -0.3577 0.3148 0.050 Uiso 1 1 calc R U
H1B H 0.8265 -0.3206 0.2096 0.050 Uiso 1 1 calc R U
H1C H 0.6694 -0.3360 0.2676 0.050 Uiso 1 1 calc R U
N2 N 0.6673(2) 0.0914(2) 0.36330(13) 0.0202(4) Uani 1 1 d . .
C2 C 0.7700(3) -0.1207(3) 0.41153(18) 0.0308(6) Uani 1 1 d . .
H2A H 0.8696 -0.1321 0.4531 0.037 Uiso 1 1 calc R U
H2B H 0.6831 -0.1931 0.4216 0.037 Uiso 1 1 calc R U
N3 N 0.5577(2) 0.1575(2) 0.20232(13) 0.0220(4) Uani 1 1 d . .
H3A H 0.4439 0.1250 0.2004 0.026 Uiso 1 1 d R U
C3 C 0.7136(3) 0.0289(3) 0.43783(17) 0.0250(5) Uani 1 1 d . .
N4 N 0.7491(3) -0.0937(2) 0.11313(14) 0.0271(4) Uani 1 1 d . .
C4 C 0.7056(3) 0.1001(3) 0.52859(18) 0.0322(6) Uani 1 1 d . .
H4A H 0.7372 0.0554 0.5816 0.039 Uiso 1 1 calc R U
C5 C 0.6508(3) 0.2372(3) 0.54079(18) 0.0339(6) Uani 1 1 d . .
H5A H 0.6444 0.2881 0.6028 0.041 Uiso 1 1 calc R U
C6 C 0.6047(3) 0.3014(3) 0.46256(18) 0.0294(5) Uani 1 1 d . .
H6A H 0.5664 0.3960 0.4705 0.035 Uiso 1 1 calc R U
C7 C 0.6156(3) 0.2253(3) 0.37314(16) 0.0216(5) Uani 1 1 d . .
C8 C 0.5854(3) 0.2808(2) 0.28106(17) 0.0230(5) Uani 1 1 d . .
H8A H 0.4880 0.3388 0.2827 0.028 Uiso 1 1 calc R U
H8B H 0.6815 0.3440 0.2713 0.028 Uiso 1 1 calc R U
C9 C 0.5775(3) 0.2050(3) 0.11053(18) 0.0324(6) Uani 1 1 d . .
H9A H 0.5061 0.2837 0.1030 0.049 Uiso 1 1 calc R U
H9B H 0.5473 0.1235 0.0592 0.049 Uiso 1 1 calc R U
H9C H 0.6922 0.2394 0.1084 0.049 Uiso 1 1 calc R U
C10 C 0.8138(3) -0.1354(3) 0.04914(17) 0.0250(5) Uani 1 1 d . .
C11 C 0.8992(4) -0.1884(3) -0.03287(19) 0.0371(6) Uani 1 1 d . .
H11A H 0.8641 -0.1387 -0.0855 0.056 Uiso 1 1 calc R U
H11B H 0.8729 -0.2929 -0.0513 0.056 Uiso 1 1 calc R U
H11C H 1.0180 -0.1694 -0.0170 0.056 Uiso 1 1 calc R U
S1 S 0.28763(7) -0.18347(6) 0.17568(4) 0.02463(14) Uani 1 1 d . .
O1 O 0.4332(2) -0.1526(2) 0.24203(12) 0.0307(4) Uani 1 1 d . .
F1 F 0.1958(3) -0.4130(2) 0.04935(17) 0.0776(7) Uani 1 1 d . .
O2 O 0.2838(3) -0.0985(2) 0.10024(13) 0.0384(5) Uani 1 1 d . .
F2 F 0.4556(3) -0.3677(2) 0.07277(14) 0.0579(5) Uani 1 1 d . .
O3 O 0.1377(2) -0.2016(2) 0.21811(17) 0.0457(5) Uani 1 1 d . .
F3 F 0.3278(3) -0.4590(2) 0.17552(15) 0.0590(5) Uani 1 1 d . .
C12 C 0.3171(4) -0.3649(3) 0.1155(2) 0.0390(7) Uani 1 1 d . .
S2 S 1.07785(7) 0.18903(6) 0.30098(4) 0.02266(13) Uani 1 1 d . .
F4 F 1.2162(2) 0.3889(2) 0.43609(15) 0.0578(5) Uani 1 1 d . .
F5 F 0.9561(2) 0.3988(2) 0.40963(15) 0.0574(6) Uani 1 1 d . .
F6 F 1.1130(3) 0.4701(2) 0.31435(18) 0.0727(7) Uani 1 1 d . .
O4 O 0.9358(2) 0.1853(2) 0.23396(12) 0.0323(4) Uani 1 1 d . .
O5 O 1.0564(2) 0.0998(2) 0.37232(14) 0.0363(4) Uani 1 1 d . .
O6 O 1.2321(2) 0.1834(2) 0.26056(15) 0.0415(5) Uani 1 1 d . .
C13 C 1.0911(3) 0.3709(3) 0.3686(2) 0.0350(6) Uani 1 1 d . .

loop_
_atom_site_aniso_label
_atom_site_aniso_U_11
_atom_site_aniso_U_22
_atom_site_aniso_U_33
_atom_site_aniso_U_23
_atom_site_aniso_U_13
_atom_site_aniso_U_12
Cu1 0.02296(16) 0.02302(16) 0.01509(15) 0.00300(11) 0.00132(10) 0.00502(11)
N1 0.0221(10) 0.0247(10) 0.0233(10) 0.0045(8) 0.0003(8) 0.0031(8)
C1 0.0387(15) 0.0237(13) 0.0381(15) 0.0064(11) 0.0024(12) 0.0061(11)
N2 0.0187(9) 0.0239(10) 0.0185(9) 0.0050(8) 0.0014(7) 0.0021(7)
C2 0.0386(15) 0.0336(14) 0.0226(12) 0.0098(10) 0.0037(11) 0.0085(11)
N3 0.0185(9) 0.0284(11) 0.0194(10) 0.0052(8) 0.0013(7) 0.0020(7)
C3 0.0229(12) 0.0319(13) 0.0212(12) 0.0069(10) 0.0019(9) 0.0022(9)
N4 0.0286(11) 0.0301(11) 0.0219(10) 0.0022(9) 0.0012(8) 0.0032(9)
C4 0.0325(14) 0.0444(16) 0.0198(12) 0.0056(11) 0.0024(10) 0.0033(11)
C5 0.0318(14) 0.0479(17) 0.0194(12) -0.0031(11) 0.0036(10) 0.0030(12)
C6 0.0272(13) 0.0307(13) 0.0277(13) -0.0040(10) 0.0028(10) 0.0047(10)
C7 0.0144(10) 0.0265(12) 0.0231(11) 0.0015(9) 0.0025(8) 0.0010(8)
C8 0.0210(11) 0.0218(11) 0.0264(12) 0.0048(9) 0.0012(9) 0.0025(9)
C9 0.0344(14) 0.0414(15) 0.0250(13) 0.0148(11) 0.0017(11) 0.0087(11)
C10 0.0266(12) 0.0248(12) 0.0232(12) 0.0037(10) -0.0005(9) 0.0021(9)
C11 0.0423(16) 0.0443(17) 0.0252(13) 0.0011(12) 0.0095(12) 0.0102(13)
S1 0.0241(3) 0.0251(3) 0.0236(3) 0.0020(2) 0.0000(2) 0.0007(2)
O1 0.0275(9) 0.0378(10) 0.0254(9) 0.0049(8) -0.0015(7) -0.0024(7)
F1 0.0960(18) 0.0433(12) 0.0757(16) -0.0186(11) -0.0380(13) -0.0016(11)
O2 0.0560(13) 0.0310(10) 0.0287(10) 0.0082(8) -0.0032(9) 0.0097(9)
F2 0.0842(15) 0.0458(11) 0.0484(11) 0.0038(9) 0.0293(11) 0.0223(10)
O3 0.0274(10) 0.0478(13) 0.0609(14) 0.0039(11) 0.0109(10) -0.0021(9)
F3 0.0880(15) 0.0338(10) 0.0620(13) 0.0222(9) 0.0155(11) 0.0096(10)
C12 0.0518(18) 0.0286(14) 0.0354(15) 0.0052(12) -0.0026(13) 0.0019(12)
S2 0.0177(3) 0.0275(3) 0.0216(3) 0.0005(2) 0.0009(2) 0.0018(2)
F4 0.0444(11) 0.0472(11) 0.0676(13) -0.0198(10) -0.0202(9) -0.0018(8)
F5 0.0386(10) 0.0587(12) 0.0648(13) -0.0275(10) 0.0150(9) 0.0047(9)
F6 0.0945(17) 0.0350(11) 0.0937(18) 0.0235(11) 0.0174(14) -0.0005(11)
O4 0.0225(9) 0.0512(12) 0.0225(9) 0.0069(8) -0.0025(7) 0.0013(8)
O5 0.0413(11) 0.0328(10) 0.0338(11) 0.0107(8) -0.0092(8) -0.0039(8)
O6 0.0227(10) 0.0532(13) 0.0432(12) -0.0108(10) 0.0086(8) 0.0009(8)
C13 0.0276(14) 0.0305(14) 0.0442(16) -0.0021(12) 0.0043(12) -0.0002(10)

loop_
_atom_type_symbol
_atom_type_description
_atom_type_scat_dispersion_real
_atom_type_scat_dispersion_imag
_atom_type_scat_source
C C 0.0033 0.0016 'International Tables Vol C Tables 4.2.6.8 and 6.1.1.4'
H H 0.0000 0.0000 'International Tables Vol C Tables 4.2.6.8 and 6.1.1.4'
Cu Cu 0.3201 1.2651 'International Tables Vol C Tables 4.2.6.8 and 6.1.1.4'
F F 0.0171 0.0103 'International Tables Vol C Tables 4.2.6.8 and 6.1.1.4'
N N 0.0061 0.0033 'International Tables Vol C Tables 4.2.6.8 and 6.1.1.4'
O O 0.0106 0.0060 'International Tables Vol C Tables 4.2.6.8 and 6.1.1.4'
S S 0.1246 0.1234 'International Tables Vol C Tables 4.2.6.8 and 6.1.1.4'

loop_
_geom_angle_atom_site_label_1
_geom_angle_atom_site_label_2
_geom_angle_atom_site_label_3
_geom_angle
N2 Cu1 N4 169.22(8)
N2 Cu1 N3 81.75(8)
N4 Cu1 N3 100.34(8)
N2 Cu1 N1 82.46(8)
N4 Cu1 N1 95.34(8)
N3 Cu1 N1 164.18(8)
N2 Cu1 O1 90.63(7)
N4 Cu1 O1 99.89(8)
N3 Cu1 O1 90.49(7)
N1 Cu1 O1 88.79(7)
C1 N1 C2 110.8(2)
C1 N1 Cu1 118.06(16)
C2 N1 Cu1 109.15(14)
C1 N1 H1D 106.0
C2 N1 H1D 106.0
Cu1 N1 H1D 106.0
N1 C1 H1A 109.5
N1 C1 H1B 109.5
H1A C1 H1B 109.5
N1 C1 H1C 109.5
H1A C1 H1C 109.5
H1B C1 H1C 109.5
C3 N2 C7 122.1(2)
C3 N2 Cu1 119.38(16)
C7 N2 Cu1 118.46(16)
N1 C2 C3 111.2(2)
N1 C2 H2A 109.4
C3 C2 H2A 109.4
N1 C2 H2B 109.4
C3 C2 H2B 109.4
H2A C2 H2B 108.0
C9 N3 C8 111.17(19)
C9 N3 Cu1 119.06(15)
C8 N3 Cu1 108.48(14)
C9 N3 H3A 105.8
C8 N3 H3A 105.6
Cu1 N3 H3A 105.7
N2 C3 C4 120.6(2)
N2 C3 C2 113.7(2)
C4 C3 C2 125.7(2)
C10 N4 Cu1 167.1(2)
C5 C4 C3 118.6(2)
C5 C4 H4A 120.7
C3 C4 H4A 120.7
C4 C5 C6 120.2(2)
C4 C5 H5A 119.9
C6 C5 H5A 119.9
C7 C6 C5 118.8(2)
C7 C6 H6A 120.6
C5 C6 H6A 120.6
N2 C7 C6 119.8(2)
N2 C7 C8 113.6(2)
C6 C7 C8 126.5(2)
N3 C8 C7 109.64(18)
N3 C8 H8A 109.7
C7 C8 H8A 109.7
N3 C8 H8B 109.7
C7 C8 H8B 109.7
H8A C8 H8B 108.2
N3 C9 H9A 109.5
N3 C9 H9B 109.5
H9A C9 H9B 109.5
N3 C9 H9C 109.5
H9A C9 H9C 109.5
H9B C9 H9C 109.5
N4 C10 C11 179.3(3)
C10 C11 H11A 109.5
C10 C11 H11B 109.5
H11A C11 H11B 109.5
C10 C11 H11C 109.5
H11A C11 H11C 109.5
H11B C11 H11C 109.5
O3 S1 O2 116.44(13)
O3 S1 O1 114.69(12)
O2 S1 O1 114.11(12)
O3 S1 C12 103.56(14)
O2 S1 C12 103.20(12)
O1 S1 C12 102.27(13)
S1 O1 Cu1 131.57(11)
F1 C12 F3 108.2(3)
F1 C12 F2 106.9(3)
F3 C12 F2 106.7(2)
F1 C12 S1 111.7(2)
F3 C12 S1 111.7(2)
F2 C12 S1 111.3(2)
O6 S2 O5 115.83(13)
O6 S2 O4 115.03(12)
O5 S2 O4 114.06(11)
O6 S2 C13 102.71(12)
O5 S2 C13 102.60(13)
O4 S2 C13 104.19(12)
F5 C13 F6 106.6(2)
F5 C13 F4 107.8(2)
F6 C13 F4 107.8(2)
F5 C13 S2 111.89(19)
F6 C13 S2 111.7(2)
F4 C13 S2 110.87(19)

loop_
_geom_bond_atom_site_label_1
_geom_bond_atom_site_label_2
_geom_bond_distance
Cu1 N2 1.9178(19)
Cu1 N4 1.967(2)
Cu1 N3 2.0351(19)
Cu1 N1 2.0446(19)
Cu1 O1 2.4213(18)
N1 C1 1.472(3)
N1 C2 1.491(3)
N1 H1D 0.9600
C1 H1A 0.9800
C1 H1B 0.9800
C1 H1C 0.9800
N2 C3 1.337(3)
N2 C7 1.337(3)
C2 C3 1.504(4)
C2 H2A 0.9900
C2 H2B 0.9900
N3 C9 1.474(3)
N3 C8 1.479(3)
N3 H3A 0.9600
C3 C4 1.377(3)
N4 C10 1.127(3)
C4 C5 1.375(4)
C4 H4A 0.9500
C5 C6 1.391(4)
C5 H5A 0.9500
C6 C7 1.381(3)
C6 H6A 0.9500
C7 C8 1.502(3)
C8 H8A 0.9900
C8 H8B 0.9900
C9 H9A 0.9800
C9 H9B 0.9800
C9 H9C 0.9800
C10 C11 1.455(3)
C11 H11A 0.9800
C11 H11B 0.9800
C11 H11C 0.9800
S1 O3 1.428(2)
S1 O2 1.4407(19)
S1 O1 1.4481(18)
S1 C12 1.823(3)
F1 C12 1.323(3)
F2 C12 1.333(4)
F3 C12 1.328(3)
S2 O6 1.4325(19)
S2 O5 1.4358(19)
S2 O4 1.4418(17)
S2 C13 1.819(3)
F4 C13 1.335(3)
F5 C13 1.315(3)
F6 C13 1.316(3)

loop_
_geom_torsion_atom_site_label_1
_geom_torsion_atom_site_label_2
_geom_torsion_atom_site_label_3
_geom_torsion_atom_site_label_4
_geom_torsion
C1 N1 C2 C3 -153.3(2)
Cu1 N1 C2 C3 -21.7(3)
C7 N2 C3 C4 1.6(4)
Cu1 N2 C3 C4 178.01(19)
C7 N2 C3 C2 -179.1(2)
Cu1 N2 C3 C2 -2.7(3)
N1 C2 C3 N2 16.6(3)
N1 C2 C3 C4 -164.1(2)
N2 C3 C4 C5 -0.7(4)
C2 C3 C4 C5 -179.9(3)
C3 C4 C5 C6 0.0(4)
C4 C5 C6 C7 -0.2(4)
C3 N2 C7 C6 -1.8(3)
Cu1 N2 C7 C6 -178.20(18)
C3 N2 C7 C8 174.2(2)
Cu1 N2 C7 C8 -2.2(3)
C5 C6 C7 N2 1.1(4)
C5 C6 C7 C8 -174.4(2)
C9 N3 C8 C7 -162.82(19)
Cu1 N3 C8 C7 -30.1(2)
N2 C7 C8 N3 22.0(3)
C6 C7 C8 N3 -162.3(2)
O3 S1 O1 Cu1 -147.42(14)
O2 S1 O1 Cu1 -9.45(19)
C12 S1 O1 Cu1 101.23(16)
O3 S1 C12 F1 61.6(3)
O2 S1 C12 F1 -60.2(3)
O1 S1 C12 F1 -178.9(2)
O3 S1 C12 F3 -59.8(2)
O2 S1 C12 F3 178.4(2)
O1 S1 C12 F3 59.7(2)
O3 S1 C12 F2 -178.9(2)
O2 S1 C12 F2 59.3(2)
O1 S1 C12 F2 -59.4(2)
O6 S2 C13 F5 178.2(2)
O5 S2 C13 F5 -61.3(2)
O4 S2 C13 F5 57.9(2)
O6 S2 C13 F6 58.8(2)
O5 S2 C13 F6 179.4(2)
O4 S2 C13 F6 -61.5(2)
O6 S2 C13 F4 -61.5(2)
O5 S2 C13 F4 59.1(2)
O4 S2 C13 F4 178.2(2)
